data_2011092
loop_
_publ_author_name
'Ajees, A. Abdul'
'Ponnuswamy, M. N.'
'Parthasarathy, S.'
'Huq, C. A. M. A.'

_publ_section_title
;
 6,7-Dihydrodibenzo[<i>e</i>,<i>g</i>]azulen-8(5<i>H</i>)-one and
 12,13-dihydrobenzo[<i>e</i>]napth[2,1-<i>g</i>]azulen-14(11<i>H</i>)-one
;
_journal_issue 7
_journal_name_full 'Acta Crystallographica Section C'
_journal_page_first 824
_journal_page_last 826
_journal_paper_doi 10.1107/S0108270100003954
_journal_volume 56
_journal_year 2000
_chemical_formula_sum 'C18 H14 O'
_chemical_formula_weight 246.29
_chemical_name_systematic
;
6,7-Dihydrodibenz[e,g]azulen-8(5H)-one
;
_space_group_IT_number 61
_symmetry_cell_setting orthorhombic
_symmetry_space_group_name_Hall '-P 2ac 2ab'
_symmetry_space_group_name_H-M 'P b c a'
_audit_creation_method SHELXL-97
_cell_angle_alpha 90.00
_cell_angle_beta 90.00
_cell_angle_gamma 90.00
_cell_formula_units_Z 8
_cell_length_a 8.0547(11)
_cell_length_b 17.378(2)
_cell_length_c 17.919(3)
_cell_measurement_reflns_used 25
_cell_measurement_temperature 273(2)
_cell_measurement_theta_max 25
_cell_measurement_theta_min 14
_cell_volume 2508.2(6)
_computing_cell_refinement 'CAD-4 SDP (Frenz, 1978)'
_computing_data_collection 'CAD-4 Software (Enraf-Nonius, 1989)'
_computing_data_reduction 'CAD-4 Software'
_computing_molecular_graphics 'ORTEPIII (Johnson & Burnett, 1998)'
_computing_publication_material 'SHELXL97 and PARST (Nardelli, 1995)'
_computing_structure_refinement 'SHELXL97 (Sheldrick, 1997)'
_computing_structure_solution 'SHELXS97 (Sheldrick, 1997)'
_diffrn_ambient_temperature 273(2)
_diffrn_measured_fraction_theta_full .916
_diffrn_measured_fraction_theta_max .916
_diffrn_measurement_device_type 'Enraf-Nonius CAD-4'
_diffrn_measurement_method \w/2\q
_diffrn_radiation_monochromator graphite
_diffrn_radiation_source 'fine-focus sealed tube'
_diffrn_radiation_type CuK\a
_diffrn_radiation_wavelength 1.54184
_diffrn_reflns_av_R_equivalents .000
_diffrn_reflns_av_sigmaI/netI .028
_diffrn_reflns_limit_h_max 9
_diffrn_reflns_limit_h_min 0
_diffrn_reflns_limit_k_max 22
_diffrn_reflns_limit_k_min 0
_diffrn_reflns_limit_l_max 0
_diffrn_reflns_limit_l_min -21
_diffrn_reflns_number 2449
_diffrn_reflns_theta_full 72.00
_diffrn_reflns_theta_max 77.67
_diffrn_reflns_theta_min 4.94
_diffrn_standards_decay_% <1
_diffrn_standards_interval_time 120min
_diffrn_standards_number 3
_exptl_absorpt_coefficient_mu .616
_exptl_absorpt_correction_type none
_exptl_crystal_colour colourless
_exptl_crystal_density_diffrn 1.304
_exptl_crystal_density_meas ?
_exptl_crystal_density_method 'not measured'
_exptl_crystal_description 'rectangular prism'
_exptl_crystal_F_000 1040
_exptl_crystal_size_max .40
_exptl_crystal_size_mid .18
_exptl_crystal_size_min .05
_refine_diff_density_max .175
_refine_diff_density_min -.140
_refine_ls_extinction_coef .0031(3)
_refine_ls_extinction_method 'SHELXL97 (Sheldrick, 1997)'
_refine_ls_goodness_of_fit_ref 1.033
_refine_ls_hydrogen_treatment mixed
_refine_ls_matrix_type full
_refine_ls_number_parameters 229
_refine_ls_number_reflns 2449
_refine_ls_number_restraints 0
_refine_ls_restrained_S_all 1.033
_refine_ls_R_factor_all .059
_refine_ls_R_factor_gt .036
_refine_ls_shift/su_max <0.001
_refine_ls_shift/su_mean .000
_refine_ls_structure_factor_coef Fsqd
_refine_ls_weighting_details 'calc w = 1/[\s^2^(Fo^2^)+(0.0557P)^2^+0.2676P] where P=(Fo^2^+2Fc^2^)/3'
_refine_ls_weighting_scheme calc
_refine_ls_wR_factor_ref .105
_reflns_number_gt 1794
_reflns_number_total 2449
_reflns_threshold_expression I>2\s(I)
_cod_data_source_file de1128.cif
_cod_data_source_block I
_cod_depositor_comments
;
The following automatic conversions were performed:
'_symmetry_cell_setting' value 'Orthorhombic' changed to 'orthorhombic'
according to '/home/saulius/struct/CIF-dictionaries/cif_core.dic'
dictionary named 'cif_core.dic' version 2.4.1 from 2010-06-29.

Automatic conversion script
Id: cif_fix_enum 1527 2010-12-29 10:47:43Z saulius 

The following automatic conversions were performed:

'_symmetry_cell_setting' value 'Orthorhombic' changed to
'orthorhombic' according to
/home/saulius/struct/CIF-dictionaries/cif_core.dic dictionary named
'cif_core.dic' version 2.4.1 from 2010-06-29.

Automatic conversion script
Id: cif_fix_values 1715 2011-07-08 13:25:40Z adriana 

The following automatic conversions were performed:

'_exptl_crystal_density_meas' value 'not measured' was changed to '?'
- the value is perceived as not measured.

Automatic conversion script
Id: cif_fix_values 3008 2015-01-20 13:52:24Z robertas 
;
_cod_original_sg_symbol_H-M Pbca
_cod_database_code 2011092
_cod_database_fobs_code 2011092

loop_
_symmetry_equiv_pos_as_xyz
'x, y, z'
'-x+1/2, y+1/2, z'
'x, -y+1/2, z+1/2'
'-x+1/2, -y, z+1/2'
'-x, -y, -z'
'x-1/2, -y-1/2, -z'
'-x, y-1/2, -z-1/2'
'x-1/2, y, -z-1/2'

loop_
_atom_site_label
_atom_site_fract_x
_atom_site_fract_y
_atom_site_fract_z
_atom_site_U_iso_or_equiv
_atom_site_adp_type
_atom_site_calc_flag
_atom_site_refinement_flags
_atom_site_occupancy
_atom_site_disorder_assembly
_atom_site_disorder_group
_atom_site_type_symbol
O1 .90909(15) .25092(6) .32332(6) .0565(3) Uani d . 1 . . O
C1 .8925(2) -.04182(8) .42316(10) .0509(4) Uani d . 1 . . C
C2 .9632(2) -.10516(9) .39218(12) .0623(5) Uani d . 1 . . C
C3 .9781(3) -.11203(9) .31377(12) .0680(5) Uani d . 1 . . C
C4 .9271(2) -.05389(9) .26744(10) .0578(5) Uani d . 1 . . C
C5 .8143(2) .05596(9) .15673(8) .0466(4) Uani d . 1 . . C
C6 .7570(2) .12968(10) .12137(9) .0513(4) Uani d . 1 . . C
C7 .8143(2) .18930(9) .17847(9) .0469(4) Uani d . 1 . . C
C8 .84742(17) .18801(7) .32500(8) .0396(3) Uani d . 1 . . C
C9 .7133(2) .21353(9) .44720(9) .0502(4) Uani d . 1 . . C
C10 .6273(2) .19585(11) .51310(10) .0593(5) Uani d . 1 . . C
C11 .6032(2) .12177(12) .53156(9) .0594(5) Uani d . 1 . . C
C12 .6699(2) .06669(10) .48556(8) .0508(4) Uani d . 1 . . C
C13 .76031(18) .08236(7) .41822(7) .0390(3) Uani d . 1 . . C
C14 .77629(17) .15843(8) .39808(8) .0389(3) Uani d . 1 . . C
C15 .82399(17) .14700(7) .25322(8) .0382(3) Uani d . 1 . . C
C16 .82588(17) .07240(7) .24188(7) .0381(3) Uani d . 1 . . C
C17 .86120(18) .01293(7) .29717(8) .0417(3) Uani d . 1 . . C
C18 .83856(17) .01847(7) .37777(8) .0404(3) Uani d . 1 . . C
H1 .880(2) -.0366(8) .4787(9) .050(4) Uiso d . 1 . . H
H2 1.002(2) -.1453(10) .4290(10) .070(5) Uiso d . 1 . . H
H3 1.023(2) -.1582(11) .2890(10) .080(6) Uiso d . 1 . . H
H4 .938(2) -.0582(10) .2116(10) .073(6) Uiso d . 1 . . H
H51 .738(2) .0144(10) .1439(10) .060(5) Uiso d . 1 . . H
H52 .931(2) .0401(9) .1339(10) .065(5) Uiso d . 1 . . H
H61 .802(2) .1390(9) .0659(10) .064(5) Uiso d . 1 . . H
H62 .630(3) .1313(10) .1183(11) .073(6) Uiso d . 1 . . H
H71 .737(2) .2313(11) .1821(9) .066(6) Uiso d . 1 . . H
H72 .929(2) .2107(10) .1663(9) .063(5) Uiso d . 1 . . H
H9 .727(2) .2652(10) .4312(8) .054(5) Uiso d . 1 . . H
H10 .579(2) .2367(11) .5481(10) .077(6) Uiso d . 1 . . H
H11 .540(3) .1060(10) .5790(10) .074(6) Uiso d . 1 . . H
H12 .653(2) .0137(10) .5005(9) .054(5) Uiso d . 1 . . H

loop_
_atom_site_aniso_label
_atom_site_aniso_U_11
_atom_site_aniso_U_22
_atom_site_aniso_U_33
_atom_site_aniso_U_12
_atom_site_aniso_U_13
_atom_site_aniso_U_23
O1 .0731(8) .0347(5) .0618(7) -.0131(5) -.0059(6) -.0001(5)
C1 .0560(9) .0384(7) .0582(10) -.0082(7) -.0107(8) .0090(7)
C2 .0677(11) .0337(8) .0855(13) -.0019(7) -.0159(10) .0103(8)
C3 .0803(13) .0337(7) .0899(14) .0080(8) -.0078(11) -.0060(8)
C4 .0727(12) .0373(7) .0635(11) .0062(8) -.0014(9) -.0085(7)
C5 .0518(9) .0472(8) .0408(8) -.0032(7) .0043(7) -.0069(6)
C6 .0586(10) .0577(9) .0377(8) .0007(8) .0000(8) .0015(7)
C7 .0517(9) .0438(8) .0452(8) -.0026(7) .0008(7) .0055(6)
C8 .0406(8) .0320(6) .0463(8) .0005(6) -.0054(6) -.0007(5)
C9 .0511(9) .0493(9) .0501(9) .0073(7) -.0056(7) -.0092(7)
C10 .0552(10) .0747(11) .0481(9) .0115(9) .0003(8) -.0145(8)
C11 .0543(10) .0842(13) .0397(9) .0017(9) .0050(7) .0008(8)
C12 .0510(9) .0595(9) .0418(8) -.0068(8) -.0005(7) .0056(7)
C13 .0372(7) .0413(7) .0385(7) -.0044(6) -.0050(6) .0010(6)
C14 .0378(7) .0388(7) .0402(7) .0007(5) -.0050(6) -.0027(5)
C15 .0358(7) .0378(6) .0411(7) -.0019(5) .0015(6) .0011(6)
C16 .0360(7) .0388(6) .0396(7) -.0026(5) .0027(6) -.0021(6)
C17 .0439(8) .0320(6) .0491(8) -.0036(6) -.0030(6) -.0031(6)
C18 .0408(7) .0325(6) .0480(8) -.0057(6) -.0044(6) .0013(6)

loop_
_atom_type_symbol
_atom_type_description
_atom_type_scat_dispersion_real
_atom_type_scat_dispersion_imag
_atom_type_scat_source
C C .0181 .0091 'International Tables Vol C Tables 4.2.6.8 and 6.1.1.4'
H H .0000 .0000 'International Tables Vol C Tables 4.2.6.8 and 6.1.1.4'
O O .0492 .0322 'International Tables Vol C Tables 4.2.6.8 and 6.1.1.4'

loop_
_geom_angle_atom_site_label_1
_geom_angle_atom_site_label_2
_geom_angle_atom_site_label_3
_geom_angle
_geom_angle_publ_flag
C2 C1 C18 120.05(16) ?
C2 C1 H1 121.3(9) ?
C18 C1 H1 118.6(9) ?
C1 C2 C3 120.65(16) ?
C1 C2 H2 115.1(10) ?
C3 C2 H2 124.3(10) ?
C4 C3 C2 120.92(16) ?
C4 C3 H3 115.9(11) ?
C2 C3 H3 123.2(11) ?
C3 C4 C17 120.03(17) ?
C3 C4 H4 121.5(11) ?
C17 C4 H4 118.5(11) ?
C6 C5 C16 106.01(12) y
C6 C5 H51 109.9(10) ?
C16 C5 H51 114.0(10) ?
C6 C5 H52 109.3(9) ?
C16 C5 H52 111.8(10) ?
H51 C5 H52 105.9(13) ?
C5 C6 C7 101.73(13) y
C5 C6 H61 114.7(9) ?
C7 C6 H61 114.7(9) ?
C5 C6 H62 110.7(11) ?
C7 C6 H62 108.6(11) ?
H61 C6 H62 106.4(15) ?
C6 C7 C15 106.02(12) y
C6 C7 H71 111.4(11) ?
C15 C7 H71 109.8(10) ?
C6 C7 H72 112.2(10) ?
C15 C7 H72 108.3(9) ?
H71 C7 H72 109.0(14) ?
O1 C8 C15 117.94(13) y
O1 C8 C14 119.04(13) y
C15 C8 C14 122.50(12) y
C14 C9 C10 124.05(16) ?
C14 C9 H9 114.6(10) ?
C10 C9 H9 121.3(10) ?
C11 C10 C9 119.23(16) ?
C11 C10 H10 117.2(10) ?
C9 C10 H10 123.5(11) ?
C10 C11 C12 117.63(16) ?
C10 C11 H11 122.0(10) ?
C12 C11 H11 120.3(11) ?
C11 C12 C13 124.84(16) ?
C11 C12 H12 116.3(10) ?
C13 C12 H12 118.9(10) ?
C14 C13 C12 116.74(13) ?
C14 C13 C18 123.83(13) ?
C12 C13 C18 119.31(12) ?
C13 C14 C9 117.35(14) ?
C13 C14 C8 125.89(12) y
C9 C14 C8 116.65(13) ?
C16 C15 C8 127.43(13) y
C16 C15 C7 109.86(13) y
C8 C15 C7 122.35(11) ?
C15 C16 C17 126.62(13) y
C15 C16 C5 109.43(12) y
C17 C16 C5 123.21(12) ?
C4 C17 C18 118.98(13) ?
C4 C17 C16 114.06(14) ?
C18 C17 C16 126.94(12) y
C1 C18 C17 119.24(13) ?
C1 C18 C13 114.44(14) ?
C17 C18 C13 126.32(12) y

loop_
_geom_bond_atom_site_label_1
_geom_bond_atom_site_label_2
_geom_bond_site_symmetry_2
_geom_bond_distance
_geom_bond_publ_flag
O1 C8 . 1.2011(16) y
C1 C2 . 1.358(2) ?
C1 C18 . 1.3959(19) ?
C1 H1 . 1.004(16) ?
C2 C3 . 1.415(3) ?
C2 H2 . 1.011(18) ?
C3 C4 . 1.370(2) ?
C3 H3 . .985(19) ?
C4 C17 . 1.384(2) ?
C4 H4 . 1.008(18) ?
C5 C6 . 1.502(2) y
C5 C16 . 1.555(2) y
C5 H51 . .973(18) ?
C5 H52 . 1.063(18) ?
C6 C7 . 1.527(2) y
C6 H61 . 1.070(17) ?
C6 H62 . 1.02(2) ?
C7 C15 . 1.530(2) y
C7 H71 . .961(19) ?
C7 H72 . 1.023(18) ?
C8 C15 . 1.4825(19) ?
C8 C14 . 1.5191(19) y
C9 C14 . 1.3958(19) ?
C9 C10 . 1.403(2) ?
C9 H9 . .949(16) ?
C10 C11 . 1.343(3) ?
C10 H10 . 1.025(19) ?
C11 C12 . 1.373(2) ?
C11 H11 . 1.03(2) ?
C12 C13 . 1.435(2) ?
C12 H12 . .968(17) ?
C13 C14 . 1.3765(18) y
C13 C18 . 1.4681(19) y
C15 C16 . 1.3123(18) y
C16 C17 . 1.4596(19) y
C17 C18 . 1.459(2) y

loop_
_geom_hbond_atom_site_label_D
_geom_hbond_atom_site_label_H
_geom_hbond_atom_site_label_A
_geom_hbond_site_symmetry_A
_geom_hbond_distance_DH
_geom_hbond_distance_HA
_geom_hbond_distance_DA
_geom_hbond_angle_DHA
_geom_hbond_publ_flag
C9 H9 O1 . .949(16) 2.438(16) 2.799(2) 102.3(12) yes
C3 H3 O1 7_756 .985(19) 2.616(19) 3.540(2) 156.3(15) yes
C6 H62 O1 8_556 1.02(2) 2.930(19) 3.643(2) 127.4(13) no
C7 H71 O1 8_556 .961(19) 2.66(2) 3.435(2) 137.4(14) yes
C10 H10 O1 6_566 1.025(19) 2.687(19) 3.541(2) 140.8(14) yes

loop_
_geom_torsion_atom_site_label_1
_geom_torsion_atom_site_label_2
_geom_torsion_atom_site_label_3
_geom_torsion_atom_site_label_4
_geom_torsion
_geom_torsion_publ_flag
C18 C1 C2 C3 -2.1(3) ?
C1 C2 C3 C4 2.4(3) ?
C2 C3 C4 C17 .5(3) ?
C16 C5 C6 C7 24.55(17) y
C5 C6 C7 C15 -25.26(17) y
C14 C9 C10 C11 .4(3) ?
C9 C10 C11 C12 2.2(3) ?
C10 C11 C12 C13 -1.6(3) ?
C11 C12 C13 C14 -1.8(2) ?
C11 C12 C13 C18 174.35(16) ?
C12 C13 C14 C9 4.2(2) ?
C18 C13 C14 C9 -171.75(14) ?
C12 C13 C14 C8 -172.02(13) ?
C18 C13 C14 C8 12.0(2) y
C10 C9 C14 C13 -3.8(2) ?
C10 C9 C14 C8 172.81(15) ?
O1 C8 C14 C13 -153.67(14) ?
C15 C8 C14 C13 34.8(2) y
O1 C8 C14 C9 30.1(2) ?
C15 C8 C14 C9 -141.46(14) ?
O1 C8 C15 C16 149.69(16) ?
C14 C8 C15 C16 -38.7(2) y
O1 C8 C15 C7 -22.7(2) ?
C14 C8 C15 C7 148.98(14) ?
C6 C7 C15 C16 17.09(18) ?
C6 C7 C15 C8 -169.36(14) ?
C8 C15 C16 C17 -3.8(2) y
C7 C15 C16 C17 169.33(14) ?
C8 C15 C16 C5 -174.15(14) ?
C7 C15 C16 C5 -1.01(17) y
C6 C5 C16 C15 -15.70(18) y
C6 C5 C16 C17 173.56(14) ?
C3 C4 C17 C18 -3.4(3) ?
C3 C4 C17 C16 174.89(16) ?
C15 C16 C17 C4 -152.49(15) ?
C5 C16 C17 C4 16.6(2) ?
C15 C16 C17 C18 25.6(2) y
C5 C16 C17 C18 -165.26(14) ?
C2 C1 C18 C17 -.9(2) ?
C2 C1 C18 C13 178.35(14) ?
C4 C17 C18 C1 3.6(2) ?
C16 C17 C18 C1 -174.42(14) ?
C4 C17 C18 C13 -175.48(15) ?
C16 C17 C18 C13 6.5(2) y
C14 C13 C18 C1 144.32(14) ?
C12 C13 C18 C1 -31.53(19) ?
C14 C13 C18 C17 -36.5(2) y
C12 C13 C18 C17 147.61(14) ?

loop_
_cod_related_entry_id
_cod_related_entry_database
_cod_related_entry_code
1 ChemSpider 21135690
